data_7112550
loop_
_publ_author_name
'Chmielewski, Piotr J.'
'Macio\/lek, Justyna'

_publ_section_title
;
 Diastereoselective methylation of bis(N-confused porphyrinatonickel(II)):
 access to configurationally stable chiral bis(porphyrinoid) and
 non-symmetric dimers.
;
_journal_issue 3
_journal_name_full 'Chemical communications (Cambridge, England)'
_journal_page_first 428
_journal_page_last 430
_journal_paper_doi 10.1039/c1cc14536c
_journal_volume 48
_journal_year 2012
_chemical_formula_sum 'C100 H78 Cl4 N8 Ni2'
_chemical_formula_weight 1650.92
_chemical_name_systematic
;
?
;
_space_group_IT_number 2
_symmetry_cell_setting triclinic
_symmetry_space_group_name_Hall '-P 1'
_symmetry_space_group_name_H-M 'P -1'
_atom_sites_solution_hydrogens geom
_atom_sites_solution_primary direct
_atom_sites_solution_secondary difmap
_audit_creation_method SHELXL-97
_cell_angle_alpha 100.664(2)
_cell_angle_beta 102.767(2)
_cell_angle_gamma 111.139(2)
_cell_formula_units_Z 2
_cell_length_a 13.3922(3)
_cell_length_b 15.4736(3)
_cell_length_c 23.0929(4)
_cell_measurement_reflns_used 24989
_cell_measurement_temperature 100(2)
_cell_measurement_theta_max 38.5154
_cell_measurement_theta_min 4.7138
_cell_volume 4164.63(18)
_computing_cell_refinement
;
CrysAlis RED, Oxford Diffraction Ltd.,
Version 1.171.33.48 (release 15-09-2009 CrysAlis171 .NET)
(compiled Sep 15 2009,11:49:04)
;
_computing_data_collection
;
CrysAlis CCD, Oxford Diffraction Ltd.,
Version 1.171.33.48 (release 15-09-2009 CrysAlis171 .NET)
(compiled Sep 15 2009,11:49:04)
;
_computing_data_reduction
;
CrysAlis RED, Oxford Diffraction Ltd.,
Version 1.171.33.48 (release 15-09-2009 CrysAlis171 .NET)
(compiled Sep 15 2009,11:49:04)
;
_computing_structure_refinement 'SHELXL-97 (Sheldrick, 1997)'
_computing_structure_solution 'SHELXS-97 (Sheldrick, 1990)'
_diffrn_ambient_temperature 100(2)
_diffrn_measured_fraction_theta_full 0.994
_diffrn_measured_fraction_theta_max 0.957
_diffrn_measurement_device_type 'Xcalibur with Onyx CCD'
_diffrn_measurement_method '\w and \p scans'
_diffrn_radiation_monochromator graphite
_diffrn_radiation_source 'fine-focus sealed tube'
_diffrn_radiation_type MoK\a
_diffrn_radiation_wavelength 0.71073
_diffrn_reflns_av_R_equivalents 0.0399
_diffrn_reflns_av_sigmaI/netI 0.1401
_diffrn_reflns_limit_h_max 21
_diffrn_reflns_limit_h_min -23
_diffrn_reflns_limit_k_max 27
_diffrn_reflns_limit_k_min -26
_diffrn_reflns_limit_l_max 40
_diffrn_reflns_limit_l_min -40
_diffrn_reflns_number 94045
_diffrn_reflns_theta_full 27.00
_diffrn_reflns_theta_max 38.59
_diffrn_reflns_theta_min 4.73
_exptl_absorpt_coefficient_mu 0.634
_exptl_absorpt_correction_type none
_exptl_crystal_colour 'dark red'
_exptl_crystal_density_diffrn 1.317
_exptl_crystal_density_method 'not measured'
_exptl_crystal_description block
_exptl_crystal_F_000 1716
_exptl_crystal_size_max 0.4
_exptl_crystal_size_mid 0.2
_exptl_crystal_size_min 0.1
_platon_squeeze_details
;
;
_refine_diff_density_max 1.476
_refine_diff_density_min -1.575
_refine_diff_density_rms 0.099
_refine_ls_extinction_method none
_refine_ls_goodness_of_fit_ref 0.834
_refine_ls_hydrogen_treatment constr
_refine_ls_matrix_type full
_refine_ls_number_parameters 1035
_refine_ls_number_reflns 45163
_refine_ls_number_restraints 0
_refine_ls_restrained_S_all 0.834
_refine_ls_R_factor_all 0.1137
_refine_ls_R_factor_gt 0.0516
_refine_ls_shift/su_max 0.004
_refine_ls_shift/su_mean 0.000
_refine_ls_structure_factor_coef Fsqd
_refine_ls_weighting_details 'calc w=1/[\s^2^(Fo^2^)+(0.0749P)^2^+0.0000P] where P=(Fo^2^+2Fc^2^)/3'
_refine_ls_weighting_scheme calc
_refine_ls_wR_factor_gt 0.1362
_refine_ls_wR_factor_ref 0.1460
_reflns_number_gt 21181
_reflns_number_total 45163
_reflns_threshold_expression >2sigma(I)
_cod_data_source_file c1cc14536c.txt
_cod_data_source_block chni3
_cod_depositor_comments
;

2018-03-14
Z value and formula fixed to values more according to usual
chemical conventions.                 miguel
;
_cod_original_formula_sum 'C200 H156 Cl8 N16 Ni4'
_cod_original_formula_weight 3301.85
_cod_original_formula_units_Z 1
_cod_original_cell_volume 4164.62(18)
_cod_database_code 7112550

loop_
_symmetry_equiv_pos_as_xyz
'x, y, z'
'-x, -y, -z'

loop_
_atom_site_label
_atom_site_type_symbol
_atom_site_fract_x
_atom_site_fract_y
_atom_site_fract_z
_atom_site_U_iso_or_equiv
_atom_site_adp_type
_atom_site_occupancy
_atom_site_symmetry_multiplicity
_atom_site_calc_flag
_atom_site_refinement_flags
Ni1 Ni 1.091986(17) 1.019829(14) 0.418666(9) 0.01263(4) Uani 1 1 d .
C21 C 1.01246(13) 1.09382(11) 0.37872(7) 0.0130(3) Uani 1 1 d .
N22 N 0.97211(11) 0.90045(10) 0.36080(6) 0.0141(2) Uani 1 1 d .
N23 N 1.16205(11) 0.94695(9) 0.46008(6) 0.0134(2) Uani 1 1 d .
N24 N 1.20098(11) 1.14070(9) 0.47986(6) 0.0139(2) Uani 1 1 d .
C1 C 1.07968(13) 1.19503(11) 0.38275(7) 0.0137(3) Uani 1 1 d .
N2 N 1.05567(11) 1.21630(10) 0.32795(6) 0.0144(2) Uani 1 1 d .
C3 C 0.98209(13) 1.13277(11) 0.28549(7) 0.0129(3) Uani 1 1 d .
C4 C 0.94970(13) 1.05439(11) 0.31167(7) 0.0134(3) Uani 1 1 d .
C5 C 0.87469(13) 0.95816(11) 0.28260(7) 0.0143(3) Uani 1 1 d .
C6 C 0.87994(13) 0.88801(11) 0.31292(7) 0.0147(3) Uani 1 1 d .
C7 C 0.79605(14) 0.78953(12) 0.29296(8) 0.0172(3) Uani 1 1 d .
H7A H 0.7260 0.7644 0.2627 0.021 Uiso 1 1 calc R
C8 C 0.83830(14) 0.74072(12) 0.32644(8) 0.0177(3) Uani 1 1 d .
H8A H 0.8027 0.6756 0.3239 0.021 Uiso 1 1 calc R
C9 C 0.94849(13) 0.80822(11) 0.36671(7) 0.0148(3) Uani 1 1 d .
C10 C 1.02509(14) 0.78159(11) 0.40211(7) 0.0157(3) Uani 1 1 d .
C11 C 1.12946(14) 0.84836(12) 0.44292(7) 0.0152(3) Uani 1 1 d .
C12 C 1.21352(14) 0.82443(12) 0.47761(8) 0.0179(3) Uani 1 1 d .
H12A H 1.2115 0.7628 0.4735 0.022 Uiso 1 1 calc R
C13 C 1.29628(14) 0.90839(12) 0.51745(8) 0.0178(3) Uani 1 1 d .
H13A H 1.3623 0.9158 0.5458 0.021 Uiso 1 1 calc R
C14 C 1.26205(13) 0.98380(12) 0.50737(7) 0.0145(3) Uani 1 1 d .
C15 C 1.31455(13) 1.07908(12) 0.54568(7) 0.0152(3) Uani 1 1 d .
C16 C 1.27911(13) 1.15015(11) 0.53396(7) 0.0143(3) Uani 1 1 d .
C17 C 1.33182(14) 1.24865(12) 0.57349(7) 0.0171(3) Uani 1 1 d .
H17A H 1.3846 1.2721 0.6128 0.021 Uiso 1 1 calc R
C18 C 1.28995(14) 1.30027(12) 0.54251(7) 0.0169(3) Uani 1 1 d .
H18A H 1.3082 1.3661 0.5565 0.020 Uiso 1 1 calc R
C19 C 1.21171(13) 1.23411(11) 0.48374(7) 0.0143(3) Uani 1 1 d .
C20 C 1.16436(13) 1.26392(11) 0.43505(7) 0.0135(3) Uani 1 1 d .
C61 C 0.93596(14) 1.08562(13) 0.42067(8) 0.0179(3) Uani 1 1 d .
H61A H 0.8877 1.1173 0.4098 0.027 Uiso 1 1 calc R
H61B H 0.9819 1.1160 0.4633 0.027 Uiso 1 1 calc R
H61C H 0.8907 1.0186 0.4149 0.027 Uiso 1 1 calc R
Ni2 Ni 0.836335(18) 0.965084(15) 0.041973(9) 0.01423(5) Uani 1 1 d .
C45 C 0.93421(13) 1.08456(12) 0.11426(7) 0.0148(3) Uani 1 1 d .
N46 N 0.92183(12) 0.89934(10) 0.07881(6) 0.0149(3) Uani 1 1 d .
N47 N 0.75022(12) 0.85284(10) -0.03123(6) 0.0167(3) Uani 1 1 d .
N48 N 0.76566(12) 1.04045(10) 0.00528(6) 0.0160(3) Uani 1 1 d .
C25 C 0.88676(13) 1.15313(11) 0.13326(7) 0.0142(3) Uani 1 1 d .
N26 N 0.90343(11) 1.17956(10) 0.19575(6) 0.0149(3) Uani 1 1 d .
C27 C 0.95679(13) 1.12881(11) 0.21944(7) 0.0131(3) Uani 1 1 d .
C28 C 0.97946(13) 1.07091(11) 0.17383(7) 0.0139(3) Uani 1 1 d .
C29 C 1.04006(13) 1.01477(11) 0.18159(7) 0.0139(3) Uani 1 1 d .
C30 C 1.01574(13) 0.93658(12) 0.13139(7) 0.0156(3) Uani 1 1 d .
C31 C 1.07331(15) 0.87395(13) 0.13091(8) 0.0204(3) Uani 1 1 d .
H31A H 1.1411 0.8855 0.1594 0.024 Uiso 1 1 calc R
C32 C 1.01048(15) 0.79574(13) 0.08157(8) 0.0215(3) Uani 1 1 d .
H32A H 1.0257 0.7421 0.0700 0.026 Uiso 1 1 calc R
C33 C 0.91525(15) 0.81033(12) 0.04990(7) 0.0175(3) Uani 1 1 d .
C34 C 0.82939(15) 0.74130(12) -0.00190(7) 0.0170(3) Uani 1 1 d .
C35 C 0.74804(15) 0.76157(12) -0.03896(7) 0.0179(3) Uani 1 1 d .
C36 C 0.65960(16) 0.69424(13) -0.09415(8) 0.0224(4) Uani 1 1 d .
H36A H 0.6394 0.6281 -0.1083 0.027 Uiso 1 1 calc R
C37 C 0.61145(16) 0.74563(13) -0.12149(8) 0.0222(4) Uani 1 1 d .
H37A H 0.5522 0.7216 -0.1584 0.027 Uiso 1 1 calc R
C38 C 0.66846(14) 0.84393(12) -0.08315(7) 0.0180(3) Uani 1 1 d .
C39 C 0.64933(14) 0.92137(12) -0.09729(7) 0.0173(3) Uani 1 1 d .
C40 C 0.70022(14) 1.01411(12) -0.05600(7) 0.0170(3) Uani 1 1 d .
C41 C 0.68278(14) 1.09522(12) -0.07057(8) 0.0187(3) Uani 1 1 d .
H41A H 0.6428 1.0957 -0.1088 0.022 Uiso 1 1 calc R
C42 C 0.73524(14) 1.17001(12) -0.01839(7) 0.0179(3) Uani 1 1 d .
H42A H 0.7393 1.2322 -0.0141 0.022 Uiso 1 1 calc R
C43 C 0.78399(14) 1.13623(11) 0.02957(7) 0.0155(3) Uani 1 1 d .
C44 C 0.83163(13) 1.18960(11) 0.09228(7) 0.0151(3) Uani 1 1 d .
C62 C 1.02550(14) 1.12425(12) 0.08285(8) 0.0187(3) Uani 1 1 d .
H62A H 1.0843 1.1845 0.1103 0.028 Uiso 1 1 calc R
H62B H 0.9919 1.1345 0.0450 0.028 Uiso 1 1 calc R
H62C H 1.0567 1.0783 0.0739 0.028 Uiso 1 1 calc R
C51 C 0.79043(13) 0.92463(12) 0.22039(7) 0.0160(3) Uani 1 1 d .
C52 C 0.72069(14) 0.97127(13) 0.20550(8) 0.0192(3) Uani 1 1 d .
H52A H 0.7274 1.0248 0.2348 0.023 Uiso 1 1 calc R
C53 C 0.64083(15) 0.93795(14) 0.14683(8) 0.0244(4) Uani 1 1 d .
H53A H 0.5954 0.9702 0.1375 0.029 Uiso 1 1 calc R
C54 C 0.62780(15) 0.85840(15) 0.10238(8) 0.0246(4) Uani 1 1 d .
C55 C 0.69717(15) 0.81196(14) 0.11685(8) 0.0222(3) Uani 1 1 d .
H55A H 0.6898 0.7584 0.0872 0.027 Uiso 1 1 calc R
C56 C 0.77731(14) 0.84402(12) 0.17470(8) 0.0186(3) Uani 1 1 d .
H56A H 0.8229 0.8118 0.1834 0.022 Uiso 1 1 calc R
C57 C 0.53966(17) 0.82206(18) 0.03925(9) 0.0355(5) Uani 1 1 d .
H57A H 0.5316 0.8760 0.0272 0.053 Uiso 1 1 calc R
H57B H 0.4688 0.7788 0.0412 0.053 Uiso 1 1 calc R
H57C H 0.5627 0.7883 0.0093 0.053 Uiso 1 1 calc R
C101 C 0.99120(14) 0.67566(12) 0.39499(8) 0.0168(3) Uani 1 1 d .
C102 C 0.98579(17) 0.61416(13) 0.34123(8) 0.0245(4) Uani 1 1 d .
H10A H 1.0082 0.6396 0.3104 0.029 Uiso 1 1 calc R
C103 C 0.94735(17) 0.51535(13) 0.33297(9) 0.0260(4) Uani 1 1 d .
H10B H 0.9452 0.4754 0.2968 0.031 Uiso 1 1 calc R
C104 C 0.91203(15) 0.47496(12) 0.37780(9) 0.0216(3) Uani 1 1 d .
C105 C 0.92069(16) 0.53710(13) 0.43203(9) 0.0243(4) Uani 1 1 d .
H10C H 0.9000 0.5119 0.4633 0.029 Uiso 1 1 calc R
C106 C 0.95949(16) 0.63581(13) 0.44067(8) 0.0227(4) Uani 1 1 d .
H10D H 0.9644 0.6759 0.4775 0.027 Uiso 1 1 calc R
C107 C 0.86207(17) 0.36703(13) 0.36610(10) 0.0293(4) Uani 1 1 d .
H10E H 0.8683 0.3523 0.4050 0.044 Uiso 1 1 calc R
H10F H 0.9019 0.3399 0.3441 0.044 Uiso 1 1 calc R
H10G H 0.7840 0.3399 0.3417 0.044 Uiso 1 1 calc R
C151 C 1.41423(14) 1.10698(11) 0.60142(7) 0.0164(3) Uani 1 1 d .
C152 C 1.40382(15) 1.11717(13) 0.66070(8) 0.0221(3) Uani 1 1 d .
H15A H 1.3334 1.1045 0.6658 0.027 Uiso 1 1 calc R
C153 C 1.49708(16) 1.14599(14) 0.71210(8) 0.0256(4) Uani 1 1 d .
H15B H 1.4882 1.1515 0.7512 0.031 Uiso 1 1 calc R
C154 C 1.60403(16) 1.16691(13) 0.70630(9) 0.0249(4) Uani 1 1 d .
C155 C 1.61370(15) 1.15532(13) 0.64704(9) 0.0233(4) Uani 1 1 d .
H15C H 1.6841 1.1682 0.6420 0.028 Uiso 1 1 calc R
C156 C 1.51971(14) 1.12477(13) 0.59491(8) 0.0205(3) Uani 1 1 d .
H15D H 1.5279 1.1163 0.5556 0.025 Uiso 1 1 calc R
C157 C 1.70636(19) 1.20227(17) 0.76262(10) 0.0389(5) Uani 1 1 d .
H15E H 1.7652 1.1899 0.7505 0.058 Uiso 1 1 calc R
H15F H 1.6870 1.1688 0.7924 0.058 Uiso 1 1 calc R
H15G H 1.7320 1.2706 0.7808 0.058 Uiso 1 1 calc R
C201 C 1.21743(14) 1.36760(11) 0.43747(7) 0.0149(3) Uani 1 1 d .
C202 C 1.33174(14) 1.41194(12) 0.44385(8) 0.0186(3) Uani 1 1 d .
H20A H 1.3746 1.3762 0.4467 0.022 Uiso 1 1 calc R
C203 C 1.38244(15) 1.50847(13) 0.44605(8) 0.0213(3) Uani 1 1 d .
H20B H 1.4585 1.5363 0.4495 0.026 Uiso 1 1 calc R
C204 C 1.32117(15) 1.56445(12) 0.44311(8) 0.0208(3) Uani 1 1 d .
C205 C 1.20695(15) 1.51987(12) 0.43625(8) 0.0200(3) Uani 1 1 d .
H20C H 1.1644 1.5559 0.4341 0.024 Uiso 1 1 calc R
C206 C 1.15504(14) 1.42252(12) 0.43251(8) 0.0178(3) Uani 1 1 d .
H20D H 1.0780 1.3938 0.4267 0.021 Uiso 1 1 calc R
C207 C 1.37650(18) 1.66955(13) 0.44642(11) 0.0314(4) Uani 1 1 d .
H20E H 1.3320 1.6823 0.4132 0.047 Uiso 1 1 calc R
H20F H 1.4505 1.6845 0.4427 0.047 Uiso 1 1 calc R
H20G H 1.3824 1.7090 0.4855 0.047 Uiso 1 1 calc R
C291 C 1.12847(13) 1.03795(12) 0.24111(7) 0.0159(3) Uani 1 1 d .
C292 C 1.20774(14) 1.13374(13) 0.26920(8) 0.0184(3) Uani 1 1 d .
H29A H 1.2031 1.1815 0.2509 0.022 Uiso 1 1 calc R
C293 C 1.29355(15) 1.15867(14) 0.32410(8) 0.0227(4) Uani 1 1 d .
H29B H 1.3448 1.2231 0.3424 0.027 Uiso 1 1 calc R
C294 C 1.30392(15) 1.08883(15) 0.35202(8) 0.0227(4) Uani 1 1 d .
C295 C 1.22327(15) 0.99354(14) 0.32487(8) 0.0207(3) Uani 1 1 d .
H29C H 1.2273 0.9461 0.3436 0.025 Uiso 1 1 calc R
C296 C 1.13667(14) 0.96844(13) 0.27004(7) 0.0175(3) Uani 1 1 d .
H29D H 1.0838 0.9045 0.2526 0.021 Uiso 1 1 calc R
C297 C 1.40003(16) 1.11605(17) 0.41030(8) 0.0293(4) Uani 1 1 d .
H29E H 1.3943 1.0593 0.4231 0.044 Uiso 1 1 calc R
H29F H 1.3965 1.1628 0.4426 0.044 Uiso 1 1 calc R
H29G H 1.4704 1.1434 0.4022 0.044 Uiso 1 1 calc R
C341 C 0.83102(15) 0.64419(12) -0.02071(8) 0.0191(3) Uani 1 1 d .
C342 C 0.81999(18) 0.58519(14) 0.01820(9) 0.0280(4) Uani 1 1 d .
H34A H 0.8062 0.6043 0.0551 0.034 Uiso 1 1 calc R
C343 C 0.82938(19) 0.49779(14) 0.00247(9) 0.0309(4) Uani 1 1 d .
H34B H 0.8219 0.4591 0.0290 0.037 Uiso 1 1 calc R
C344 C 0.84991(16) 0.46775(13) -0.05263(8) 0.0225(4) Uani 1 1 d .
C345 C 0.86029(17) 0.52640(13) -0.09116(8) 0.0239(4) Uani 1 1 d .
H34C H 0.8739 0.5073 -0.1282 0.029 Uiso 1 1 calc R
C346 C 0.85083(17) 0.61407(13) -0.07565(8) 0.0236(4) Uani 1 1 d .
H34D H 0.8579 0.6525 -0.1024 0.028 Uiso 1 1 calc R
C347 C 0.8630(2) 0.37517(14) -0.06916(10) 0.0315(4) Uani 1 1 d .
H34E H 0.9075 0.3789 -0.0967 0.047 Uiso 1 1 calc R
H34F H 0.7900 0.3223 -0.0892 0.047 Uiso 1 1 calc R
H34G H 0.8998 0.3648 -0.0321 0.047 Uiso 1 1 calc R
C391 C 0.56667(14) 0.90369(12) -0.15860(7) 0.0170(3) Uani 1 1 d .
C392 C 0.45211(15) 0.85529(13) -0.16916(8) 0.0223(4) Uani 1 1 d .
H39A H 0.4271 0.8314 -0.1384 0.027 Uiso 1 1 calc R
C393 C 0.37322(15) 0.84133(13) -0.22461(8) 0.0218(3) Uani 1 1 d .
H39B H 0.2967 0.8077 -0.2308 0.026 Uiso 1 1 calc R
C394 C 0.40895(15) 0.87775(12) -0.27079(8) 0.0188(3) Uani 1 1 d .
C395 C 0.52395(15) 0.92578(13) -0.26024(8) 0.0211(3) Uani 1 1 d .
H39C H 0.5491 0.9504 -0.2907 0.025 Uiso 1 1 calc R
C396 C 0.60183(15) 0.93790(13) -0.20560(8) 0.0207(3) Uani 1 1 d .
H39D H 0.6785 0.9692 -0.2001 0.025 Uiso 1 1 calc R
C397 C 0.32569(17) 0.86637(13) -0.33058(8) 0.0257(4) Uani 1 1 d .
H39E H 0.2510 0.8425 -0.3272 0.039 Uiso 1 1 calc R
H39F H 0.3290 0.8214 -0.3640 0.039 Uiso 1 1 calc R
H39G H 0.3440 0.9280 -0.3387 0.039 Uiso 1 1 calc R
C441 C 0.82123(14) 1.28150(12) 0.11402(7) 0.0155(3) Uani 1 1 d .
C442 C 0.71891(15) 1.28905(13) 0.09664(8) 0.0187(3) Uani 1 1 d .
H44A H 0.6548 1.2351 0.0706 0.022 Uiso 1 1 calc R
C443 C 0.71094(16) 1.37583(14) 0.11761(8) 0.0225(4) Uani 1 1 d .
H44B H 0.6412 1.3785 0.1063 0.027 Uiso 1 1 calc R
C444 C 0.90778(16) 1.45158(13) 0.17122(8) 0.0230(4) Uani 1 1 d .
H44C H 0.9724 1.5066 0.1954 0.028 Uiso 1 1 calc R
C445 C 0.80507(17) 1.45830(13) 0.15501(8) 0.0234(4) Uani 1 1 d .
C446 C 0.91593(15) 1.36466(12) 0.15212(8) 0.0201(3) Uani 1 1 d .
H44D H 0.9852 1.3617 0.1648 0.024 Uiso 1 1 calc R
C447 C 0.7969(2) 1.55309(15) 0.17771(10) 0.0331(5) Uani 1 1 d .
H44E H 0.7306 1.5525 0.1508 0.050 Uiso 1 1 calc R
H44F H 0.8625 1.6058 0.1776 0.050 Uiso 1 1 calc R
H44G H 0.7923 1.5610 0.2191 0.050 Uiso 1 1 calc R
C1S C 0.5412(2) 0.3581(2) 0.30634(11) 0.0463(6) Uani 1 1 d .
H1S H 0.5223 0.2897 0.2905 0.056 Uiso 1 1 calc R
H2S H 0.4727 0.3672 0.2928 0.056 Uiso 1 1 calc R
Cl1 Cl 0.58758(6) 0.39109(5) 0.38720(3) 0.05394(17) Uani 1 1 d .
Cl2 Cl 0.63726(6) 0.42186(6) 0.27410(4) 0.0653(2) Uani 1 1 d .
C2S C 0.1825(2) 0.41356(16) 0.28363(10) 0.0359(5) Uani 1 1 d .
H3S H 0.1035 0.3716 0.2748 0.043 Uiso 1 1 calc R
H4S H 0.2226 0.4188 0.3255 0.043 Uiso 1 1 calc R
Cl3 Cl 0.19585(5) 0.52928(4) 0.27836(2) 0.03471(11) Uani 1 1 d .
Cl4 Cl 0.23724(5) 0.36213(4) 0.23072(2) 0.03976(13) Uani 1 1 d .

loop_
_atom_site_aniso_label
_atom_site_aniso_U_11
_atom_site_aniso_U_22
_atom_site_aniso_U_33
_atom_site_aniso_U_23
_atom_site_aniso_U_13
_atom_site_aniso_U_12
Ni1 0.01351(9) 0.01238(9) 0.01132(9) 0.00375(7) 0.00070(7) 0.00641(8)
C21 0.0142(7) 0.0148(7) 0.0105(6) 0.0036(5) 0.0029(5) 0.0072(6)
N22 0.0156(6) 0.0146(6) 0.0129(6) 0.0056(5) 0.0024(5) 0.0077(5)
N23 0.0150(6) 0.0132(6) 0.0117(6) 0.0044(5) 0.0026(5) 0.0062(5)
N24 0.0164(6) 0.0140(6) 0.0122(6) 0.0050(5) 0.0023(5) 0.0083(5)
C1 0.0171(7) 0.0156(7) 0.0109(6) 0.0048(5) 0.0037(5) 0.0097(6)
N2 0.0175(6) 0.0148(6) 0.0117(6) 0.0043(5) 0.0026(5) 0.0086(5)
C3 0.0142(7) 0.0151(7) 0.0117(6) 0.0041(5) 0.0033(5) 0.0093(6)
C4 0.0138(7) 0.0159(7) 0.0126(6) 0.0055(5) 0.0027(5) 0.0086(6)
C5 0.0145(7) 0.0158(7) 0.0122(6) 0.0035(5) 0.0014(5) 0.0078(6)
C6 0.0142(7) 0.0148(7) 0.0144(7) 0.0042(6) 0.0024(6) 0.0067(6)
C7 0.0149(7) 0.0164(7) 0.0169(7) 0.0034(6) 0.0023(6) 0.0050(6)
C8 0.0176(8) 0.0144(7) 0.0191(7) 0.0045(6) 0.0043(6) 0.0054(6)
C9 0.0173(7) 0.0138(7) 0.0134(7) 0.0046(5) 0.0039(6) 0.0067(6)
C10 0.0201(8) 0.0139(7) 0.0149(7) 0.0060(6) 0.0067(6) 0.0078(6)
C11 0.0196(8) 0.0153(7) 0.0135(7) 0.0061(6) 0.0045(6) 0.0098(6)
C12 0.0220(8) 0.0179(8) 0.0175(7) 0.0071(6) 0.0050(6) 0.0121(7)
C13 0.0197(8) 0.0204(8) 0.0165(7) 0.0082(6) 0.0036(6) 0.0118(7)
C14 0.0158(7) 0.0167(7) 0.0132(6) 0.0070(6) 0.0034(6) 0.0087(6)
C15 0.0145(7) 0.0187(7) 0.0132(7) 0.0078(6) 0.0028(6) 0.0074(6)
C16 0.0150(7) 0.0153(7) 0.0118(6) 0.0050(5) 0.0012(5) 0.0067(6)
C17 0.0178(8) 0.0175(7) 0.0124(7) 0.0041(6) -0.0004(6) 0.0066(6)
C18 0.0200(8) 0.0138(7) 0.0134(7) 0.0023(6) 0.0001(6) 0.0069(6)
C19 0.0165(7) 0.0148(7) 0.0124(6) 0.0046(5) 0.0029(6) 0.0080(6)
C20 0.0158(7) 0.0132(7) 0.0116(6) 0.0037(5) 0.0027(5) 0.0070(6)
C61 0.0165(7) 0.0215(8) 0.0163(7) 0.0060(6) 0.0054(6) 0.0083(6)
Ni2 0.01798(10) 0.01459(10) 0.01092(9) 0.00355(7) 0.00162(7) 0.00951(8)
C45 0.0175(7) 0.0170(7) 0.0114(6) 0.0045(5) 0.0024(6) 0.0102(6)
N46 0.0194(7) 0.0159(6) 0.0116(6) 0.0045(5) 0.0041(5) 0.0099(5)
N47 0.0214(7) 0.0172(6) 0.0120(6) 0.0043(5) 0.0024(5) 0.0105(6)
N48 0.0190(7) 0.0172(6) 0.0112(6) 0.0036(5) 0.0012(5) 0.0093(5)
C25 0.0172(7) 0.0141(7) 0.0113(6) 0.0038(5) 0.0025(5) 0.0077(6)
N26 0.0181(6) 0.0153(6) 0.0117(6) 0.0041(5) 0.0021(5) 0.0091(5)
C27 0.0146(7) 0.0128(7) 0.0111(6) 0.0031(5) 0.0015(5) 0.0064(6)
C28 0.0154(7) 0.0150(7) 0.0116(6) 0.0042(5) 0.0030(5) 0.0072(6)
C29 0.0153(7) 0.0154(7) 0.0126(6) 0.0049(5) 0.0035(6) 0.0083(6)
C30 0.0163(7) 0.0187(7) 0.0144(7) 0.0053(6) 0.0034(6) 0.0108(6)
C31 0.0229(8) 0.0242(8) 0.0184(8) 0.0053(7) 0.0045(7) 0.0163(7)
C32 0.0290(9) 0.0235(8) 0.0185(8) 0.0057(7) 0.0059(7) 0.0191(8)
C33 0.0251(8) 0.0188(8) 0.0140(7) 0.0060(6) 0.0066(6) 0.0141(7)
C34 0.0249(8) 0.0159(7) 0.0130(7) 0.0041(6) 0.0059(6) 0.0117(7)
C35 0.0248(8) 0.0154(7) 0.0136(7) 0.0035(6) 0.0038(6) 0.0101(7)
C36 0.0292(9) 0.0166(8) 0.0176(8) 0.0019(6) 0.0017(7) 0.0102(7)
C37 0.0256(9) 0.0197(8) 0.0154(7) 0.0013(6) -0.0015(7) 0.0095(7)
C38 0.0209(8) 0.0191(8) 0.0135(7) 0.0031(6) 0.0015(6) 0.0108(7)
C39 0.0202(8) 0.0205(8) 0.0117(6) 0.0052(6) 0.0023(6) 0.0105(7)
C40 0.0190(8) 0.0184(8) 0.0132(7) 0.0055(6) 0.0019(6) 0.0089(6)
C41 0.0228(8) 0.0212(8) 0.0132(7) 0.0065(6) 0.0020(6) 0.0116(7)
C42 0.0227(8) 0.0187(8) 0.0152(7) 0.0076(6) 0.0037(6) 0.0117(7)
C43 0.0182(7) 0.0153(7) 0.0134(7) 0.0049(6) 0.0024(6) 0.0088(6)
C44 0.0175(7) 0.0151(7) 0.0136(7) 0.0049(6) 0.0028(6) 0.0086(6)
C62 0.0212(8) 0.0196(8) 0.0174(7) 0.0077(6) 0.0068(6) 0.0095(7)
C51 0.0146(7) 0.0175(7) 0.0142(7) 0.0055(6) 0.0018(6) 0.0060(6)
C52 0.0167(8) 0.0231(8) 0.0181(7) 0.0068(6) 0.0029(6) 0.0097(7)
C53 0.0178(8) 0.0343(10) 0.0209(8) 0.0100(8) 0.0003(7) 0.0131(8)
C54 0.0150(8) 0.0366(10) 0.0159(8) 0.0065(7) 0.0009(6) 0.0067(7)
C55 0.0177(8) 0.0259(9) 0.0154(7) 0.0012(7) 0.0032(6) 0.0043(7)
C56 0.0168(8) 0.0195(8) 0.0168(7) 0.0037(6) 0.0031(6) 0.0067(6)
C57 0.0218(10) 0.0580(14) 0.0183(9) 0.0065(9) -0.0019(7) 0.0145(10)
C101 0.0187(8) 0.0144(7) 0.0170(7) 0.0053(6) 0.0029(6) 0.0078(6)
C102 0.0410(11) 0.0196(8) 0.0167(8) 0.0067(7) 0.0102(8) 0.0153(8)
C103 0.0381(11) 0.0194(8) 0.0196(8) 0.0023(7) 0.0074(8) 0.0136(8)
C104 0.0193(8) 0.0150(8) 0.0278(9) 0.0062(7) 0.0026(7) 0.0068(6)
C105 0.0323(10) 0.0194(8) 0.0270(9) 0.0125(7) 0.0150(8) 0.0111(8)
C106 0.0320(10) 0.0182(8) 0.0203(8) 0.0056(7) 0.0110(7) 0.0116(7)
C107 0.0260(10) 0.0171(8) 0.0379(11) 0.0056(8) 0.0030(8) 0.0067(7)
C151 0.0176(7) 0.0139(7) 0.0152(7) 0.0059(6) -0.0005(6) 0.0065(6)
C152 0.0218(8) 0.0265(9) 0.0177(8) 0.0077(7) 0.0024(7) 0.0114(7)
C153 0.0318(10) 0.0269(9) 0.0149(7) 0.0045(7) -0.0004(7) 0.0144(8)
C154 0.0253(9) 0.0198(8) 0.0225(8) 0.0041(7) -0.0057(7) 0.0103(7)
C155 0.0150(8) 0.0230(9) 0.0291(9) 0.0097(7) -0.0010(7) 0.0082(7)
C156 0.0208(8) 0.0235(8) 0.0191(8) 0.0098(7) 0.0031(6) 0.0116(7)
C157 0.0352(12) 0.0381(12) 0.0304(11) 0.0031(9) -0.0121(9) 0.0175(10)
C201 0.0197(8) 0.0145(7) 0.0100(6) 0.0037(5) 0.0013(6) 0.0085(6)
C202 0.0188(8) 0.0186(8) 0.0184(7) 0.0067(6) 0.0024(6) 0.0093(6)
C203 0.0164(8) 0.0195(8) 0.0245(8) 0.0080(7) 0.0024(7) 0.0054(6)
C204 0.0225(8) 0.0148(7) 0.0216(8) 0.0059(6) 0.0026(7) 0.0060(7)
C205 0.0234(8) 0.0166(8) 0.0230(8) 0.0066(6) 0.0054(7) 0.0122(7)
C206 0.0176(8) 0.0169(7) 0.0196(7) 0.0065(6) 0.0044(6) 0.0082(6)
C207 0.0295(10) 0.0169(8) 0.0424(12) 0.0103(8) 0.0056(9) 0.0062(8)
C291 0.0154(7) 0.0210(8) 0.0135(7) 0.0044(6) 0.0034(6) 0.0111(6)
C292 0.0187(8) 0.0205(8) 0.0186(7) 0.0060(6) 0.0055(6) 0.0111(7)
C293 0.0173(8) 0.0262(9) 0.0198(8) 0.0014(7) 0.0035(6) 0.0080(7)
C294 0.0172(8) 0.0398(11) 0.0145(7) 0.0067(7) 0.0036(6) 0.0170(8)
C295 0.0215(8) 0.0316(9) 0.0166(7) 0.0099(7) 0.0063(6) 0.0178(7)
C296 0.0185(8) 0.0219(8) 0.0160(7) 0.0062(6) 0.0046(6) 0.0128(7)
C297 0.0207(9) 0.0477(12) 0.0158(8) 0.0065(8) 0.0000(7) 0.0149(9)
C341 0.0264(9) 0.0169(8) 0.0157(7) 0.0044(6) 0.0044(6) 0.0122(7)
C342 0.0500(12) 0.0267(9) 0.0192(8) 0.0107(7) 0.0174(8) 0.0235(9)
C343 0.0556(13) 0.0263(10) 0.0245(9) 0.0151(8) 0.0184(9) 0.0250(10)
C344 0.0322(10) 0.0164(8) 0.0212(8) 0.0058(6) 0.0080(7) 0.0128(7)
C345 0.0367(10) 0.0186(8) 0.0198(8) 0.0042(7) 0.0119(8) 0.0141(8)
C346 0.0397(11) 0.0185(8) 0.0185(8) 0.0084(6) 0.0121(8) 0.0155(8)
C347 0.0512(13) 0.0219(9) 0.0303(10) 0.0099(8) 0.0155(10) 0.0223(9)
C391 0.0214(8) 0.0156(7) 0.0131(7) 0.0028(6) 0.0017(6) 0.0099(6)
C392 0.0231(9) 0.0245(9) 0.0177(8) 0.0111(7) 0.0035(7) 0.0074(7)
C393 0.0187(8) 0.0215(8) 0.0197(8) 0.0073(7) -0.0002(6) 0.0053(7)
C394 0.0239(8) 0.0158(7) 0.0147(7) 0.0037(6) 0.0012(6) 0.0094(7)
C395 0.0266(9) 0.0248(9) 0.0147(7) 0.0074(6) 0.0072(7) 0.0126(7)
C396 0.0198(8) 0.0253(9) 0.0181(8) 0.0050(7) 0.0061(6) 0.0114(7)
C397 0.0322(10) 0.0204(8) 0.0177(8) 0.0056(7) -0.0027(7) 0.0097(8)
C441 0.0205(8) 0.0168(7) 0.0122(6) 0.0062(6) 0.0038(6) 0.0106(6)
C442 0.0213(8) 0.0212(8) 0.0156(7) 0.0079(6) 0.0044(6) 0.0109(7)
C443 0.0267(9) 0.0290(9) 0.0210(8) 0.0119(7) 0.0096(7) 0.0183(8)
C444 0.0306(9) 0.0170(8) 0.0181(8) 0.0020(6) 0.0034(7) 0.0104(7)
C445 0.0393(11) 0.0239(9) 0.0158(7) 0.0070(7) 0.0095(7) 0.0217(8)
C446 0.0231(8) 0.0206(8) 0.0176(7) 0.0047(6) 0.0035(6) 0.0123(7)
C447 0.0524(13) 0.0274(10) 0.0286(10) 0.0061(8) 0.0125(9) 0.0276(10)
C1S 0.0398(13) 0.0634(17) 0.0396(13) 0.0165(12) 0.0118(11) 0.0255(13)
Cl1 0.0478(4) 0.0616(4) 0.0439(3) 0.0113(3) 0.0136(3) 0.0162(3)
Cl2 0.0544(4) 0.0718(5) 0.0532(4) 0.0236(4) 0.0111(3) 0.0091(4)
C2S 0.0528(14) 0.0308(11) 0.0236(10) 0.0132(8) 0.0130(10) 0.0136(10)
Cl3 0.0427(3) 0.0375(3) 0.0331(3) 0.0170(2) 0.0141(2) 0.0224(2)
Cl4 0.0633(4) 0.0309(3) 0.0282(2) 0.0115(2) 0.0143(3) 0.0218(3)

loop_
_atom_type_symbol
_atom_type_description
_atom_type_scat_dispersion_real
_atom_type_scat_dispersion_imag
_atom_type_scat_source
C C 0.0033 0.0016 'International Tables Vol C Tables 4.2.6.8 and 6.1.1.4'
H H 0.0000 0.0000 'International Tables Vol C Tables 4.2.6.8 and 6.1.1.4'
N N 0.0061 0.0033 'International Tables Vol C Tables 4.2.6.8 and 6.1.1.4'
Ni Ni 0.3393 1.1124 'International Tables Vol C Tables 4.2.6.8 and 6.1.1.4'
Cl Cl 0.1484 0.1585 'International Tables Vol C Tables 4.2.6.8 and 6.1.1.4'

loop_
_geom_angle_atom_site_label_1
_geom_angle_atom_site_label_2
_geom_angle_atom_site_label_3
_geom_angle
N24 Ni1 N22 174.53(6)
N24 Ni1 N23 90.98(5)
N22 Ni1 N23 90.98(5)
N24 Ni1 C21 89.29(6)
N22 Ni1 C21 88.44(6)
N23 Ni1 C21 176.47(6)
C1 C21 C4 100.58(12)
C1 C21 C61 112.22(13)
C4 C21 C61 113.81(13)
C1 C21 Ni1 118.60(10)
C4 C21 Ni1 118.36(10)
C61 C21 Ni1 93.99(9)
C9 N22 C6 104.14(13)
C9 N22 Ni1 125.75(10)
C6 N22 Ni1 129.00(11)
C14 N23 C11 104.97(12)
C14 N23 Ni1 127.27(10)
C11 N23 Ni1 127.28(10)
C19 N24 C16 104.38(12)
C19 N24 Ni1 129.26(10)
C16 N24 Ni1 126.05(10)
N2 C1 C20 120.93(14)
N2 C1 C21 113.55(13)
C20 C1 C21 125.44(13)
C3 N2 C1 106.26(13)
N2 C3 C4 112.55(13)
N2 C3 C27 118.77(14)
C4 C3 C27 128.11(14)
C5 C4 C3 129.11(14)
C5 C4 C21 124.05(14)
C3 C4 C21 106.84(13)
C4 C5 C6 118.81(14)
C4 C5 C51 123.32(14)
C6 C5 C51 117.85(14)
N22 C6 C5 124.86(14)
N22 C6 C7 110.63(13)
C5 C6 C7 124.06(14)
C8 C7 C6 106.98(14)
C8 C7 H7A 126.5
C6 C7 H7A 126.5
C7 C8 C9 107.01(14)
C7 C8 H8A 126.5
C9 C8 H8A 126.5
N22 C9 C10 124.95(14)
N22 C9 C8 111.00(13)
C10 C9 C8 123.74(15)
C11 C10 C9 122.94(14)
C11 C10 C101 119.50(14)
C9 C10 C101 117.56(14)
N23 C11 C10 124.19(14)
N23 C11 C12 110.51(14)
C10 C11 C12 125.03(15)
C13 C12 C11 107.06(14)
C13 C12 H12A 126.5
C11 C12 H12A 126.5
C12 C13 C14 106.42(14)
C12 C13 H13A 126.8
C14 C13 H13A 126.8
N23 C14 C15 123.95(14)
N23 C14 C13 110.91(14)
C15 C14 C13 124.59(14)
C16 C15 C14 122.74(14)
C16 C15 C151 118.29(14)
C14 C15 C151 118.96(14)
N24 C16 C15 125.39(14)
N24 C16 C17 110.70(13)
C15 C16 C17 123.35(14)
C18 C17 C16 106.87(14)
C18 C17 H17A 126.6
C16 C17 H17A 126.6
C17 C18 C19 106.97(14)
C17 C18 H18A 126.5
C19 C18 H18A 126.5
N24 C19 C20 125.35(14)
N24 C19 C18 110.85(13)
C20 C19 C18 123.39(14)
C1 C20 C19 119.56(14)
C1 C20 C201 121.59(13)
C19 C20 C201 118.31(13)
C21 C61 H61A 109.5
C21 C61 H61B 109.5
H61A C61 H61B 109.5
C21 C61 H61C 109.5
H61A C61 H61C 109.5
H61B C61 H61C 109.5
N48 Ni2 N46 174.13(6)
N48 Ni2 N47 91.31(6)
N46 Ni2 N47 91.47(6)
N48 Ni2 C45 88.47(6)
N46 Ni2 C45 88.37(6)
N47 Ni2 C45 175.59(7)
C28 C45 C25 100.85(13)
C28 C45 C62 113.00(13)
C25 C45 C62 113.18(13)
C28 C45 Ni2 117.68(11)
C25 C45 Ni2 118.48(11)
C62 C45 Ni2 94.38(10)
C33 N46 C30 104.59(13)
C33 N46 Ni2 125.15(10)
C30 N46 Ni2 128.99(11)
C35 N47 C38 104.83(13)
C35 N47 Ni2 127.19(11)
C38 N47 Ni2 127.56(11)
C40 N48 C43 104.80(12)
C40 N48 Ni2 125.51(11)
C43 N48 Ni2 128.82(10)
N26 C25 C44 122.75(14)
N26 C25 C45 113.38(13)
C44 C25 C45 123.86(14)
C27 N26 C25 105.69(13)
N26 C27 C28 112.52(13)
N26 C27 C3 121.68(13)
C28 C27 C3 125.75(13)
C29 C28 C27 128.67(14)
C29 C28 C45 123.68(14)
C27 C28 C45 107.52(13)
C30 C29 C28 117.75(14)
C30 C29 C291 120.99(13)
C28 C29 C291 121.26(14)
N46 C30 C29 124.33(14)
N46 C30 C31 110.25(14)
C29 C30 C31 124.72(14)
C32 C31 C30 106.98(15)
C32 C31 H31A 126.5
C30 C31 H31A 126.5
C31 C32 C33 107.22(15)
C31 C32 H32A 126.4
C33 C32 H32A 126.4
N46 C33 C34 126.46(14)
N46 C33 C32 110.62(14)
C34 C33 C32 122.91(15)
C33 C34 C35 122.66(15)
C33 C34 C341 117.62(14)
C35 C34 C341 119.55(14)
N47 C35 C34 123.80(15)
N47 C35 C36 110.59(14)
C34 C35 C36 125.21(15)
C37 C36 C35 106.67(15)
C37 C36 H36A 126.7
C35 C36 H36A 126.7
C36 C37 C38 107.27(15)
C36 C37 H37A 126.4
C38 C37 H37A 126.4
N47 C38 C39 124.14(15)
N47 C38 C37 110.52(14)
C39 C38 C37 125.26(15)
C40 C39 C38 122.84(15)
C40 C39 C391 118.21(14)
C38 C39 C391 118.89(15)
N48 C40 C39 126.02(14)
N48 C40 C41 110.43(14)
C39 C40 C41 123.34(14)
C42 C41 C40 107.08(14)
C42 C41 H41A 126.5
C40 C41 H41A 126.5
C41 C42 C43 107.51(14)
C41 C42 H42A 126.2
C43 C42 H42A 126.2
N48 C43 C44 125.76(14)
N48 C43 C42 110.05(13)
C44 C43 C42 123.86(14)
C25 C44 C43 118.20(14)
C25 C44 C441 121.62(14)
C43 C44 C441 120.17(13)
C45 C62 H62A 109.5
C45 C62 H62B 109.5
H62A C62 H62B 109.5
C45 C62 H62C 109.5
H62A C62 H62C 109.5
H62B C62 H62C 109.5
C52 C51 C56 117.90(15)
C52 C51 C5 121.16(15)
C56 C51 C5 120.93(14)
C51 C52 C53 120.37(16)
C51 C52 H52A 119.8
C53 C52 H52A 119.8
C54 C53 C52 121.44(16)
C54 C53 H53A 119.3
C52 C53 H53A 119.3
C53 C54 C55 118.44(16)
C53 C54 C57 120.94(18)
C55 C54 C57 120.62(18)
C56 C55 C54 121.09(17)
C56 C55 H55A 119.5
C54 C55 H55A 119.5
C55 C56 C51 120.75(16)
C55 C56 H56A 119.6
C51 C56 H56A 119.6
C54 C57 H57A 109.5
C54 C57 H57B 109.5
H57A C57 H57B 109.5
C54 C57 H57C 109.5
H57A C57 H57C 109.5
H57B C57 H57C 109.5
C106 C101 C102 118.21(15)
C106 C101 C10 120.94(15)
C102 C101 C10 120.78(15)
C103 C102 C101 120.75(17)
C103 C102 H10A 119.6
C101 C102 H10A 119.6
C102 C103 C104 121.08(17)
C102 C103 H10B 119.5
C104 C103 H10B 119.5
C105 C104 C103 117.78(16)
C105 C104 C107 121.69(18)
C103 C104 C107 120.48(17)
C106 C105 C104 121.37(17)
C106 C105 H10C 119.3
C104 C105 H10C 119.3
C105 C106 C101 120.75(16)
C105 C106 H10D 119.6
C101 C106 H10D 119.6
C104 C107 H10E 109.5
C104 C107 H10F 109.5
H10E C107 H10F 109.5
C104 C107 H10G 109.5
H10E C107 H10G 109.5
H10F C107 H10G 109.5
C156 C151 C152 118.56(15)
C156 C151 C15 120.29(15)
C152 C151 C15 121.14(15)
C153 C152 C151 120.70(17)
C153 C152 H15A 119.7
C151 C152 H15A 119.7
C152 C153 C154 121.24(18)
C152 C153 H15B 119.4
C154 C153 H15B 119.4
C155 C154 C153 117.83(16)
C155 C154 C157 120.99(19)
C153 C154 C157 121.17(19)
C154 C155 C156 121.23(17)
C154 C155 H15C 119.4
C156 C155 H15C 119.4
C151 C156 C155 120.41(17)
C151 C156 H15D 119.8
C155 C156 H15D 119.8
C154 C157 H15E 109.5
C154 C157 H15F 109.5
H15E C157 H15F 109.5
C154 C157 H15G 109.5
H15E C157 H15G 109.5
H15F C157 H15G 109.5
C206 C201 C202 118.24(15)
C206 C201 C20 121.53(15)
C202 C201 C20 120.22(14)
C203 C202 C201 120.94(15)
C203 C202 H20A 119.5
C201 C202 H20A 119.5
C202 C203 C204 120.99(16)
C202 C203 H20B 119.5
C204 C203 H20B 119.5
C205 C204 C203 117.96(15)
C205 C204 C207 121.02(16)
C203 C204 C207 121.02(17)
C206 C205 C204 121.32(15)
C206 C205 H20C 119.3
C204 C205 H20C 119.3
C205 C206 C201 120.50(16)
C205 C206 H20D 119.7
C201 C206 H20D 119.7
C204 C207 H20E 109.5
C204 C207 H20F 109.5
H20E C207 H20F 109.5
C204 C207 H20G 109.5
H20E C207 H20G 109.5
H20F C207 H20G 109.5
C296 C291 C292 118.21(15)
C296 C291 C29 123.07(15)
C292 C291 C29 118.71(15)
C293 C292 C291 120.87(16)
C293 C292 H29A 119.6
C291 C292 H29A 119.6
C294 C293 C292 120.97(17)
C294 C293 H29B 119.5
C292 C293 H29B 119.5
C293 C294 C295 118.21(15)
C293 C294 C297 120.56(18)
C295 C294 C297 121.23(17)
C296 C295 C294 120.90(16)
C296 C295 H29C 119.6
C294 C295 H29C 119.6
C291 C296 C295 120.78(16)
C291 C296 H29D 119.6
C295 C296 H29D 119.6
C294 C297 H29E 109.5
C294 C297 H29F 109.5
H29E C297 H29F 109.5
C294 C297 H29G 109.5
H29E C297 H29G 109.5
H29F C297 H29G 109.5
C346 C341 C342 118.66(15)
C346 C341 C34 120.38(15)
C342 C341 C34 120.83(15)
C341 C342 C343 120.67(17)
C341 C342 H34A 119.7
C343 C342 H34A 119.7
C342 C343 C344 120.66(17)
C342 C343 H34B 119.7
C344 C343 H34B 119.7
C345 C344 C343 118.40(16)
C345 C344 C347 120.55(17)
C343 C344 C347 121.04(16)
C344 C345 C346 121.18(17)
C344 C345 H34C 119.4
C346 C345 H34C 119.4
C341 C346 C345 120.43(16)
C341 C346 H34D 119.8
C345 C346 H34D 119.8
C344 C347 H34E 109.5
C344 C347 H34F 109.5
H34E C347 H34F 109.5
C344 C347 H34G 109.5
H34E C347 H34G 109.5
H34F C347 H34G 109.5
C392 C391 C396 117.97(15)
C392 C391 C39 120.41(15)
C396 C391 C39 121.58(16)
C391 C392 C393 121.71(17)
C391 C392 H39A 119.1
C393 C392 H39A 119.1
C394 C393 C392 119.96(17)
C394 C393 H39B 120.0
C392 C393 H39B 120.0
C395 C394 C393 118.22(15)
C395 C394 C397 120.48(16)
C393 C394 C397 121.30(16)
C396 C395 C394 121.54(17)
C396 C395 H39C 119.2
C394 C395 H39C 119.2
C395 C396 C391 120.56(17)
C395 C396 H39D 119.7
C391 C396 H39D 119.7
C394 C397 H39E 109.5
C394 C397 H39F 109.5
H39E C397 H39F 109.5
C394 C397 H39G 109.5
H39E C397 H39G 109.5
H39F C397 H39G 109.5
C442 C441 C446 117.64(15)
C442 C441 C44 122.08(15)
C446 C441 C44 120.27(14)
C443 C442 C441 121.17(16)
C443 C442 H44A 119.4
C441 C442 H44A 119.4
C445 C443 C442 121.05(16)
C445 C443 H44B 119.5
C442 C443 H44B 119.5
C446 C444 C445 121.45(17)
C446 C444 H44C 119.3
C445 C444 H44C 119.3
C443 C445 C444 117.90(16)
C443 C445 C447 121.22(17)
C444 C445 C447 120.87(18)
C444 C446 C441 120.74(16)
C444 C446 H44D 119.6
C441 C446 H44D 119.6
C445 C447 H44E 109.5
C445 C447 H44F 109.5
H44E C447 H44F 109.5
C445 C447 H44G 109.5
H44E C447 H44G 109.5
H44F C447 H44G 109.5
Cl2 C1S Cl1 114.50(15)
Cl2 C1S H1S 108.6
Cl1 C1S H1S 108.6
Cl2 C1S H2S 108.6
Cl1 C1S H2S 108.6
H1S C1S H2S 107.6
Cl3 C2S Cl4 110.90(12)
Cl3 C2S H3S 109.5
Cl4 C2S H3S 109.5
Cl3 C2S H4S 109.5
Cl4 C2S H4S 109.5
H3S C2S H4S 108.0

loop_
_geom_bond_atom_site_label_1
_geom_bond_atom_site_label_2
_geom_bond_distance
Ni1 N24 1.9408(13)
Ni1 N22 1.9429(14)
Ni1 N23 1.9577(13)
Ni1 C21 2.0327(15)
C21 C1 1.471(2)
C21 C4 1.477(2)
C21 C61 1.547(2)
N22 C9 1.386(2)
N22 C6 1.3892(19)
N23 C14 1.372(2)
N23 C11 1.376(2)
N24 C19 1.384(2)
N24 C16 1.3862(19)
C1 N2 1.3652(19)
C1 C20 1.388(2)
N2 C3 1.337(2)
C3 C4 1.426(2)
C3 C27 1.472(2)
C4 C5 1.389(2)
C5 C6 1.410(2)
C5 C51 1.480(2)
C6 C7 1.440(2)
C7 C8 1.349(2)
C7 H7A 0.9300
C8 C9 1.434(2)
C8 H8A 0.9300
C9 C10 1.396(2)
C10 C11 1.387(2)
C10 C101 1.500(2)
C11 C12 1.435(2)
C12 C13 1.353(2)
C12 H12A 0.9300
C13 C14 1.437(2)
C13 H13A 0.9300
C14 C15 1.395(2)
C15 C16 1.392(2)
C15 C151 1.498(2)
C16 C17 1.442(2)
C17 C18 1.350(2)
C17 H17A 0.9300
C18 C19 1.439(2)
C18 H18A 0.9300
C19 C20 1.402(2)
C20 C201 1.486(2)
C61 H61A 0.9600
C61 H61B 0.9600
C61 H61C 0.9600
Ni2 N48 1.9446(13)
Ni2 N46 1.9491(13)
Ni2 N47 1.9522(14)
Ni2 C45 2.0163(16)
C45 C28 1.461(2)
C45 C25 1.470(2)
C45 C62 1.554(2)
N46 C33 1.377(2)
N46 C30 1.390(2)
N47 C35 1.379(2)
N47 C38 1.380(2)
N48 C40 1.385(2)
N48 C43 1.393(2)
C25 N26 1.369(2)
C25 C44 1.396(2)
N26 C27 1.3481(19)
C27 C28 1.412(2)
C28 C29 1.395(2)
C29 C30 1.394(2)
C29 C291 1.487(2)
C30 C31 1.440(2)
C31 C32 1.343(2)
C31 H31A 0.9300
C32 C33 1.438(2)
C32 H32A 0.9300
C33 C34 1.388(2)
C34 C35 1.397(2)
C34 C341 1.494(2)
C35 C36 1.437(2)
C36 C37 1.350(2)
C36 H36A 0.9300
C37 C38 1.430(2)
C37 H37A 0.9300
C38 C39 1.392(2)
C39 C40 1.391(2)
C39 C391 1.500(2)
C40 C41 1.441(2)
C41 C42 1.345(2)
C41 H41A 0.9300
C42 C43 1.438(2)
C42 H42A 0.9300
C43 C44 1.398(2)
C44 C441 1.484(2)
C62 H62A 0.9600
C62 H62B 0.9600
C62 H62C 0.9600
C51 C52 1.395(2)
C51 C56 1.405(2)
C52 C53 1.396(2)
C52 H52A 0.9300
C53 C54 1.378(3)
C53 H53A 0.9300
C54 C55 1.387(3)
C54 C57 1.514(2)
C55 C56 1.385(2)
C55 H55A 0.9300
C56 H56A 0.9300
C57 H57A 0.9600
C57 H57B 0.9600
C57 H57C 0.9600
C101 C106 1.387(2)
C101 C102 1.388(2)
C102 C103 1.386(3)
C102 H10A 0.9300
C103 C104 1.389(3)
C103 H10B 0.9300
C104 C105 1.384(3)
C104 C107 1.502(2)
C105 C106 1.383(2)
C105 H10C 0.9300
C106 H10D 0.9300
C107 H10E 0.9600
C107 H10F 0.9600
C107 H10G 0.9600
C151 C156 1.387(2)
C151 C152 1.392(2)
C152 C153 1.384(2)
C152 H15A 0.9300
C153 C154 1.393(3)
C153 H15B 0.9300
C154 C155 1.388(3)
C154 C157 1.509(3)
C155 C156 1.396(2)
C155 H15C 0.9300
C156 H15D 0.9300
C157 H15E 0.9600
C157 H15F 0.9600
C157 H15G 0.9600
C201 C206 1.393(2)
C201 C202 1.393(2)
C202 C203 1.386(2)
C202 H20A 0.9300
C203 C204 1.392(2)
C203 H20B 0.9300
C204 C205 1.390(3)
C204 C207 1.503(3)
C205 C206 1.389(2)
C205 H20C 0.9300
C206 H20D 0.9300
C207 H20E 0.9600
C207 H20F 0.9600
C207 H20G 0.9600
C291 C296 1.391(2)
C291 C292 1.396(2)
C292 C293 1.390(2)
C292 H29A 0.9300
C293 C294 1.389(3)
C293 H29B 0.9300
C294 C295 1.394(3)
C294 C297 1.510(2)
C295 C296 1.394(2)
C295 H29C 0.9300
C296 H29D 0.9300
C297 H29E 0.9600
C297 H29F 0.9600
C297 H29G 0.9600
C341 C346 1.384(2)
C341 C342 1.388(2)
C342 C343 1.392(3)
C342 H34A 0.9300
C343 C344 1.392(3)
C343 H34B 0.9300
C344 C345 1.377(3)
C344 C347 1.495(2)
C345 C346 1.396(2)
C345 H34C 0.9300
C346 H34D 0.9300
C347 H34E 0.9600
C347 H34F 0.9600
C347 H34G 0.9600
C391 C392 1.383(3)
C391 C396 1.392(2)
C392 C393 1.392(2)
C392 H39A 0.9300
C393 C394 1.392(3)
C393 H39B 0.9300
C394 C395 1.388(3)
C394 C397 1.506(2)
C395 C396 1.380(2)
C395 H39C 0.9300
C396 H39D 0.9300
C397 H39E 0.9600
C397 H39F 0.9600
C397 H39G 0.9600
C441 C442 1.394(2)
C441 C446 1.396(2)
C442 C443 1.391(2)
C442 H44A 0.9300
C443 C445 1.383(3)
C443 H44B 0.9300
C444 C446 1.387(2)
C444 C445 1.390(3)
C444 H44C 0.9300
C445 C447 1.515(2)
C446 H44D 0.9300
C447 H44E 0.9600
C447 H44F 0.9600
C447 H44G 0.9600
C1S Cl2 1.721(3)
C1S Cl1 1.743(3)
C1S H1S 0.9700
C1S H2S 0.9700
C2S Cl3 1.764(2)
C2S Cl4 1.767(2)
C2S H3S 0.9700
C2S H4S 0.9700

loop_
_platon_squeeze_void_nr
_platon_squeeze_void_average_x
_platon_squeeze_void_average_y
_platon_squeeze_void_average_z
_platon_squeeze_void_volume
_platon_squeeze_void_count_electrons
_platon_squeeze_void_content
1 0.500 0.500 0.000 341 44 ' '
2 0.448 0.958 0.959 9 1 ' '
3 0.557 0.045 0.045 9 1 ' '
